data_9004343
loop_
_publ_author_name
'Burns, P. C.'
'Hawthorne, F. C.'

_publ_section_title
;
 Hydrogen bonding in tunellite
;
_journal_name_full 'The Canadian Mineralogist'
_journal_page_first 895
_journal_page_last 902
_journal_volume 32
_journal_year 1994
_chemical_formula_sum 'B6 H8 O14 Sr'
_chemical_name_mineral Tunellite
_space_group_IT_number 14
_symmetry_space_group_name_Hall '-P 2yab'
_symmetry_space_group_name_H-M 'P 1 21/a 1'
_cell_angle_alpha 90
_cell_angle_beta 114.05
_cell_angle_gamma 90
_cell_formula_units_Z 4
_cell_length_a 14.415
_cell_length_b 8.213
_cell_length_c 9.951
_cell_volume 1075.832
_database_code_amcsd 0005416
_exptl_crystal_density_diffrn 2.374
_cod_original_formula_sum 'Sr B6 H8 O14'
_cod_database_code 9004343

loop_
_space_group_symop_operation_xyz
x,y,z
1/2+x,1/2-y,z
1/2-x,1/2+y,-z
-x,-y,-z

loop_
_atom_site_aniso_label
_atom_site_aniso_U_11
_atom_site_aniso_U_22
_atom_site_aniso_U_33
_atom_site_aniso_U_12
_atom_site_aniso_U_13
_atom_site_aniso_U_23
Sr 0.01990 0.01210 0.00840 -0.00080 0.00850 -0.00080
B1 0.00990 0.00940 0.00870 0.00100 0.00460 -0.00070
B2 0.01330 0.00910 0.00730 -0.00130 0.00530 -0.00150
B3 0.01550 0.01440 0.01020 -0.00070 0.00530 -0.00010
B4 0.01700 0.00940 0.00650 -0.00270 0.00720 0.00110
B5 0.01630 0.01090 0.00820 0.00310 0.00780 0.00270
B6 0.00820 0.01100 0.00790 0.00230 0.00170 0.00070
O1 0.01990 0.01290 0.01100 0.00440 0.01000 0.00550
O2 0.02600 0.01030 0.00830 0.00320 0.00810 -0.00010
O-h3 0.02020 0.04920 0.01690 0.01580 0.00820 0.01160
OW4 0.03270 0.04760 0.01680 0.00090 0.00270 -0.00910
O-h5 0.01400 0.01900 0.02790 0.00080 0.00910 -0.00140
O6 0.02250 0.01000 0.01030 0.00190 0.00840 -0.00160
O7 0.02650 0.00980 0.00840 -0.00550 0.00790 -0.00060
O8 0.02050 0.01280 0.01210 0.00170 0.01070 0.00470
O9 0.02130 0.01130 0.01120 -0.00390 0.01010 -0.00570
O10 0.01430 0.01920 0.00860 0.00740 0.00710 0.00340
O11 0.01720 0.02120 0.00680 0.00600 0.00460 0.00240
OW12 0.03280 0.02140 0.02890 0.00110 0.02260 0.00270
OW13 0.02910 0.03850 0.01830 0.01000 0.00690 0.00790
O14 0.01630 0.00770 0.00380 0.00020 0.00610 0.00060

loop_
_atom_site_label
_atom_site_fract_x
_atom_site_fract_y
_atom_site_fract_z
_atom_site_U_iso_or_equiv
_atom_site_type_symbol
_atom_site_attached_hydrogens
Sr 0.16216 0.05603 0.19511 ? Sr 0
B1 0.19250 0.15480 0.84740 ? B 0
B2 0.19230 0.15900 0.58540 ? B 0
B3 0.04320 0.24890 0.62860 ? B 0
B4 0.19090 0.45300 0.21900 ? B 0
B5 0.25370 0.39160 0.48320 ? B 0
B6 0.25210 0.38810 0.02270 ? B 0
H1 0.05700 0.65900 0.33700 0.05700 H 0
H2 0.95000 0.07700 0.20400 0.05700 H 0
H3 0.02200 0.16500 0.34000 0.05700 H 0
H4 0.03800 0.46100 0.13900 0.05700 H 0
H5 0.04500 0.73000 0.08400 0.05700 H 0
H6 -0.01300 0.83200 0.13200 0.05700 H 0
H7 0.11100 0.63000 0.77400 0.05700 H 0
H8 0.10500 0.60400 0.61200 0.05700 H 0
O1 0.19330 0.02870 0.95130 ? O 0
O2 0.20110 0.04130 0.48140 ? O 0
O-h3 0.05130 0.68180 0.42740 ? O 0
OW4 0.99960 0.17120 0.23550 ? O 0
O-h5 0.09430 0.53460 0.17590 ? O 0
O6 0.24270 0.80110 0.39950 ? O 0
O7 0.20850 0.34050 0.34090 ? O 0
O8 0.23810 0.78840 0.07970 ? O 0
O9 0.19470 0.35120 0.09930 ? O 0
O10 0.08950 0.21260 0.77400 ? O 0
O11 0.08660 0.20930 0.53380 ? O 0
OW12 0.02210 0.84040 0.06930 ? O 0
OW13 0.14100 0.57940 0.71440 ? O 0
O14 0.22590 0.07940 0.73570 ? O 0

loop_
_cod_changelog_entry_id
_cod_changelog_entry_author
_cod_changelog_entry_date
_cod_changelog_entry_text
1
;cod-tools version 3.8.0
Id: cif_guess_AMCSD_atom_types 9574 2023-05-10 09:00:05Z saulius
;
2023-05-10T18:48:58+03:00
;Derived atom types and hydrogen counts
from atom names that follow the AMCSD naming convention
(Wat == water, O-H == hydroxyl).
;
2
;cod-tools version 3.10.1
Id: cif_fix_AMCSD_aniso_labels 10200 2024-08-01 14:09:44Z saulius
;
2024-08-02T12:20:33+03:00
;Changed the following '_atom_site_aniso_label' values:
'Oh3' -> 'O-h3'
'Oh5' -> 'O-h5'
;

loop_
_cod_related_entry_id
_cod_related_entry_database
_cod_related_entry_code
1 AMCSD 0005416
